data_4512333
loop_
_publ_author_name
'Moon, Hyunsoo'
'Xuan, Qui Pham'
'Kim, Dokyoung'
'Kim, Yonghwi'
'Park, Jae Woo'
'Lee, Chong Han'
'Kim, Hyeong-Ju'
'Kawamata, Ayano'
'Park, Soo Young'
'Ahn, Kyo Han'

_publ_section_title
;
 Molecular-Shape-Dependent Luminescent Behavior of Dye Aggregates: Bent
 versus Linear Benzocoumarins
;
_journal_issue 12
_journal_name_full 'Crystal Growth &amp; Design'
_journal_page_first 6613
_journal_paper_doi 10.1021/cg501567s
_journal_volume 14
_journal_year 2014
_chemical_formula_sum 'C17 H15 N O4'
_chemical_formula_weight 297.30
_chemical_name_systematic
; 
 ? 
;
_space_group_IT_number 2
_symmetry_cell_setting triclinic
_symmetry_space_group_name_Hall '-P 1'
_symmetry_space_group_name_H-M 'P -1'
_atom_sites_solution_hydrogens geom
_atom_sites_solution_primary direct
_atom_sites_solution_secondary difmap
_audit_creation_method SHELXL-97
_cell_angle_alpha 90.012(2)
_cell_angle_beta 90.001(2)
_cell_angle_gamma 89.974(2)
_cell_formula_units_Z 4
_cell_length_a 6.4560(3)
_cell_length_b 12.5261(4)
_cell_length_c 16.8967(6)
_cell_measurement_reflns_used 9995
_cell_measurement_temperature 100(2)
_cell_measurement_theta_max 36.120
_cell_measurement_theta_min 2.411
_cell_volume 1366.41(9)
_computing_cell_refinement 'Bruker APEX II'
_computing_data_collection 'Bruker APEX II'
_computing_data_reduction 'Bruker SAINT'
_computing_molecular_graphics SHELXTL
_computing_publication_material SHELXTL
_computing_structure_refinement 'SHELXL-97 (Sheldrick, 2008)'
_computing_structure_solution 'SHELXS-97 (Sheldrick, 2008)'
_diffrn_ambient_temperature 100(2)
_diffrn_measured_fraction_theta_full 0.976
_diffrn_measured_fraction_theta_max 0.976
_diffrn_measurement_device_type 'Bruker APEX II'
_diffrn_measurement_method '\f and \w scans'
_diffrn_radiation_monochromator graphite
_diffrn_radiation_source 'fine-focus sealed tube'
_diffrn_radiation_type MoK\a
_diffrn_radiation_wavelength 0.71073
_diffrn_reflns_av_R_equivalents 0.1046
_diffrn_reflns_av_sigmaI/netI 0.1081
_diffrn_reflns_limit_h_max 10
_diffrn_reflns_limit_h_min -10
_diffrn_reflns_limit_k_max 20
_diffrn_reflns_limit_k_min -20
_diffrn_reflns_limit_l_max 28
_diffrn_reflns_limit_l_min -28
_diffrn_reflns_number 62940
_diffrn_reflns_theta_full 36.15
_diffrn_reflns_theta_max 36.15
_diffrn_reflns_theta_min 1.63
_exptl_absorpt_coefficient_mu 0.104
_exptl_absorpt_correction_T_max 0.9795
_exptl_absorpt_correction_T_min 0.9216
_exptl_absorpt_correction_type empirical
_exptl_absorpt_process_details SADABS
_exptl_crystal_colour orange
_exptl_crystal_density_diffrn 1.445
_exptl_crystal_density_meas 0
_exptl_crystal_density_method 'not measured'
_exptl_crystal_description plate
_exptl_crystal_F_000 624
_exptl_crystal_size_max 0.80
_exptl_crystal_size_mid 0.20
_exptl_crystal_size_min 0.20
_refine_diff_density_max 1.017
_refine_diff_density_min -1.021
_refine_diff_density_rms 0.145
_refine_ls_extinction_method none
_refine_ls_goodness_of_fit_ref 1.046
_refine_ls_hydrogen_treatment constr
_refine_ls_matrix_type full
_refine_ls_number_parameters 397
_refine_ls_number_reflns 12799
_refine_ls_number_restraints 0
_refine_ls_restrained_S_all 1.046
_refine_ls_R_factor_all 0.1310
_refine_ls_R_factor_gt 0.0858
_refine_ls_shift/su_max 0.000
_refine_ls_shift/su_mean 0.000
_refine_ls_structure_factor_coef Fsqd
_refine_ls_weighting_details 'calc w=1/[\s^2^(Fo^2^)+(0.1413P)^2^+0.6754P] where P=(Fo^2^+2Fc^2^)/3'
_refine_ls_weighting_scheme calc
_refine_ls_wR_factor_gt 0.2377
_refine_ls_wR_factor_ref 0.2753
_reflns_number_gt 7689
_reflns_number_total 12799
_reflns_threshold_expression >2sigma(I)
_cod_data_source_file cg501567s_si_002.cif
_cod_data_source_block p-1
_cod_depositor_comments 'Adding full bibliography for 4512332--4512333.cif.'
_cod_original_sg_symbol_H-M p-1
_cod_database_code 4512333

loop_
_symmetry_equiv_pos_as_xyz
'x, y, z'
'-x, -y, -z'

loop_
_atom_site_label
_atom_site_type_symbol
_atom_site_fract_x
_atom_site_fract_y
_atom_site_fract_z
_atom_site_U_iso_or_equiv
_atom_site_adp_type
_atom_site_occupancy
_atom_site_symmetry_multiplicity
_atom_site_calc_flag
_atom_site_refinement_flags
O1 O 0.7503(2) 0.95840(10) 0.32235(7) 0.0128(2) Uani 1 1 d .
O2 O 0.7500(2) 0.79790(11) 0.27136(8) 0.0191(3) Uani 1 1 d .
O3 O 0.7500(3) 0.66362(11) 0.50162(8) 0.0222(3) Uani 1 1 d .
O4 O 0.7498(2) 0.63047(10) 0.37137(8) 0.0183(3) Uani 1 1 d .
N1 N 0.7499(3) 1.10363(12) 0.74174(9) 0.0163(3) Uani 1 1 d .
C1 C 0.7499(4) 1.18769(16) 0.80158(11) 0.0204(4) Uani 1 1 d .
H1A H 0.7497 1.2576 0.7755 0.031 Uiso 1 1 calc R
H1B H 0.8739 1.1810 0.8347 0.031 Uiso 1 1 calc R
H1C H 0.6260 1.1809 0.8347 0.031 Uiso 1 1 calc R
C2 C 0.7500(3) 0.99313(15) 0.76691(10) 0.0173(3) Uani 1 1 d .
H2A H 0.7503 0.9465 0.7203 0.026 Uiso 1 1 calc R
H2B H 0.6259 0.9790 0.7986 0.026 Uiso 1 1 calc R
H2C H 0.8738 0.9791 0.7988 0.026 Uiso 1 1 calc R
C3 C 0.7496(3) 1.12791(13) 0.66306(9) 0.0118(3) Uani 1 1 d .
C4 C 0.7500(3) 1.23723(13) 0.63817(10) 0.0137(3) Uani 1 1 d .
H4A H 0.7502 1.2923 0.6768 0.016 Uiso 1 1 calc R
C5 C 0.7499(3) 1.04882(13) 0.60422(9) 0.0109(3) Uani 1 1 d .
H5A H 0.7501 0.9758 0.6194 0.013 Uiso 1 1 calc R
C6 C 0.7502(3) 1.26337(13) 0.55977(10) 0.0133(3) Uani 1 1 d .
H6A H 0.7504 1.3365 0.5450 0.016 Uiso 1 1 calc R
C7 C 0.7498(3) 1.07492(12) 0.52361(9) 0.0095(3) Uani 1 1 d .
C8 C 0.7500(3) 1.18455(13) 0.50005(10) 0.0107(3) Uani 1 1 d .
C9 C 0.7499(3) 1.21226(13) 0.41892(10) 0.0135(3) Uani 1 1 d .
H9A H 0.7496 1.2855 0.4045 0.016 Uiso 1 1 calc R
C10 C 0.7502(3) 1.13623(14) 0.36060(10) 0.0136(3) Uani 1 1 d .
H10A H 0.7503 1.1558 0.3063 0.016 Uiso 1 1 calc R
C11 C 0.7502(3) 1.02908(13) 0.38335(9) 0.0109(3) Uani 1 1 d .
C12 C 0.7498(3) 0.99523(12) 0.46179(9) 0.0096(3) Uani 1 1 d .
C13 C 0.7499(3) 0.88248(13) 0.47460(9) 0.0106(3) Uani 1 1 d .
H13A H 0.7498 0.8562 0.5273 0.013 Uiso 1 1 calc R
C14 C 0.7498(3) 0.84887(14) 0.33203(10) 0.0131(3) Uani 1 1 d .
C15 C 0.7501(3) 0.81133(13) 0.41350(9) 0.0112(3) Uani 1 1 d .
C16 C 0.7497(3) 0.69595(13) 0.43385(10) 0.0129(3) Uani 1 1 d .
C17 C 0.7502(4) 0.51816(14) 0.39023(12) 0.0229(4) Uani 1 1 d .
H17A H 0.7504 0.4764 0.3412 0.034 Uiso 1 1 calc R
H17B H 0.6264 0.5008 0.4212 0.034 Uiso 1 1 calc R
H17C H 0.8743 0.5010 0.4212 0.034 Uiso 1 1 calc R
O5 O 0.7499(2) 0.45841(10) 0.17763(7) 0.0125(2) Uani 1 1 d .
O6 O 0.7501(2) 0.29802(11) 0.22867(8) 0.0193(3) Uani 1 1 d .
O7 O 0.7501(3) 0.16352(11) -0.00159(8) 0.0223(3) Uani 1 1 d .
O8 O 0.7504(2) 0.13050(10) 0.12864(8) 0.0184(3) Uani 1 1 d .
N2 N 0.7500(3) 0.60366(13) -0.24170(9) 0.0164(3) Uani 1 1 d .
C18 C 0.7502(3) 0.68773(16) -0.30152(11) 0.0201(4) Uani 1 1 d .
H18A H 0.7501 0.7576 -0.2755 0.030 Uiso 1 1 calc R
H18B H 0.6265 0.6810 -0.3347 0.030 Uiso 1 1 calc R
H18C H 0.8743 0.6810 -0.3346 0.030 Uiso 1 1 calc R
C19 C 0.7502(3) 0.49305(15) -0.26666(10) 0.0173(3) Uani 1 1 d .
H19A H 0.7500 0.4466 -0.2200 0.026 Uiso 1 1 calc R
H19B H 0.8743 0.4788 -0.2984 0.026 Uiso 1 1 calc R
H19C H 0.6264 0.4788 -0.2985 0.026 Uiso 1 1 calc R
C20 C 0.7498(3) 0.62791(13) -0.16304(9) 0.0112(3) Uani 1 1 d .
C21 C 0.7500(3) 0.73723(13) -0.13810(10) 0.0137(3) Uani 1 1 d .
H21A H 0.7502 0.7924 -0.1767 0.016 Uiso 1 1 calc R
C22 C 0.7500(3) 0.54905(13) -0.10429(9) 0.0109(3) Uani 1 1 d .
H22A H 0.7501 0.4761 -0.1196 0.013 Uiso 1 1 calc R
C23 C 0.7498(3) 0.76312(13) -0.05976(10) 0.0130(3) Uani 1 1 d .
H23A H 0.7495 0.8363 -0.0449 0.016 Uiso 1 1 calc R
C24 C 0.7501(2) 0.57496(12) -0.02344(9) 0.0091(3) Uani 1 1 d .
C25 C 0.7502(3) 0.68444(13) -0.00012(10) 0.0108(3) Uani 1 1 d .
C26 C 0.7500(3) 0.71237(13) 0.08106(10) 0.0136(3) Uani 1 1 d .
H26A H 0.7500 0.7857 0.0955 0.016 Uiso 1 1 calc R
C27 C 0.7499(3) 0.63615(13) 0.13929(10) 0.0138(3) Uani 1 1 d .
H27A H 0.7496 0.6557 0.1936 0.017 Uiso 1 1 calc R
C28 C 0.7503(3) 0.52927(13) 0.11651(9) 0.0109(3) Uani 1 1 d .
C29 C 0.7503(3) 0.49514(12) 0.03818(9) 0.0093(3) Uani 1 1 d .
C30 C 0.7498(3) 0.38261(13) 0.02551(9) 0.0103(3) Uani 1 1 d .
H30A H 0.7493 0.3563 -0.0272 0.012 Uiso 1 1 calc R
C31 C 0.7495(3) 0.34897(14) 0.16779(10) 0.0127(3) Uani 1 1 d .
C32 C 0.7502(3) 0.31154(13) 0.08649(9) 0.0109(3) Uani 1 1 d .
C33 C 0.7496(3) 0.19588(13) 0.06589(10) 0.0128(3) Uani 1 1 d .
C34 C 0.7502(4) 0.01804(15) 0.10979(12) 0.0228(4) Uani 1 1 d .
H34A H 0.7506 -0.0237 0.1589 0.034 Uiso 1 1 calc R
H34B H 0.8739 0.0007 0.0787 0.034 Uiso 1 1 calc R
H34C H 0.6260 0.0008 0.0790 0.034 Uiso 1 1 calc R

loop_
_atom_site_aniso_label
_atom_site_aniso_U_11
_atom_site_aniso_U_22
_atom_site_aniso_U_33
_atom_site_aniso_U_23
_atom_site_aniso_U_13
_atom_site_aniso_U_12
O1 0.0203(6) 0.0107(5) 0.0073(5) 0.0006(4) -0.0023(4) -0.0013(4)
O2 0.0326(8) 0.0148(6) 0.0100(6) -0.0029(4) -0.0022(5) -0.0020(5)
O3 0.0415(9) 0.0142(6) 0.0110(6) 0.0016(4) -0.0028(6) -0.0014(6)
O4 0.0334(8) 0.0096(5) 0.0118(6) -0.0011(4) -0.0025(5) -0.0019(5)
N1 0.0270(8) 0.0136(6) 0.0085(6) -0.0006(5) -0.0027(5) -0.0026(6)
C1 0.0312(11) 0.0203(8) 0.0096(7) -0.0037(6) -0.0028(7) -0.0022(8)
C2 0.0250(9) 0.0176(8) 0.0092(7) 0.0029(5) -0.0022(6) -0.0014(7)
C3 0.0149(7) 0.0117(7) 0.0088(6) 0.0010(5) -0.0027(5) -0.0016(6)
C4 0.0184(8) 0.0103(7) 0.0125(7) -0.0019(5) -0.0027(6) -0.0019(6)
C5 0.0142(7) 0.0092(6) 0.0094(6) 0.0005(5) -0.0021(5) -0.0020(5)
C6 0.0164(8) 0.0097(6) 0.0139(7) 0.0004(5) -0.0023(6) -0.0010(6)
C7 0.0109(7) 0.0089(6) 0.0087(6) 0.0004(4) -0.0018(5) -0.0015(5)
C8 0.0130(7) 0.0084(6) 0.0107(6) 0.0018(5) -0.0029(5) -0.0016(5)
C9 0.0180(8) 0.0106(7) 0.0119(7) 0.0029(5) -0.0029(6) -0.0015(6)
C10 0.0189(8) 0.0125(7) 0.0096(6) 0.0040(5) -0.0022(6) -0.0011(6)
C11 0.0136(7) 0.0114(7) 0.0076(6) 0.0003(5) -0.0024(5) -0.0008(5)
C12 0.0117(7) 0.0096(6) 0.0076(6) 0.0017(4) -0.0027(5) -0.0011(5)
C13 0.0126(7) 0.0115(6) 0.0077(6) 0.0006(5) -0.0019(5) -0.0013(5)
C14 0.0159(8) 0.0126(7) 0.0107(7) -0.0010(5) -0.0028(6) -0.0024(6)
C15 0.0143(7) 0.0098(6) 0.0095(6) 0.0021(5) -0.0026(5) -0.0014(6)
C16 0.0168(8) 0.0118(7) 0.0101(7) -0.0002(5) -0.0024(5) -0.0016(6)
C17 0.0402(12) 0.0093(7) 0.0192(9) -0.0011(6) -0.0031(8) -0.0023(7)
O5 0.0204(6) 0.0102(5) 0.0070(5) 0.0019(4) -0.0026(4) -0.0013(4)
O6 0.0327(8) 0.0157(6) 0.0095(5) 0.0050(4) -0.0023(5) -0.0023(6)
O7 0.0425(9) 0.0135(6) 0.0110(6) 0.0003(4) -0.0027(6) -0.0020(6)
O8 0.0335(8) 0.0094(5) 0.0122(6) 0.0036(4) -0.0029(5) -0.0014(5)
N2 0.0276(8) 0.0139(6) 0.0077(6) 0.0028(4) -0.0024(5) -0.0023(6)
C18 0.0311(11) 0.0193(8) 0.0098(7) 0.0060(6) -0.0018(7) -0.0023(7)
C19 0.0257(9) 0.0164(8) 0.0100(7) -0.0003(5) -0.0033(6) -0.0015(7)
C20 0.0139(7) 0.0115(7) 0.0083(6) 0.0018(5) -0.0021(5) -0.0023(5)
C21 0.0185(8) 0.0106(7) 0.0121(7) 0.0045(5) -0.0010(6) -0.0013(6)
C22 0.0137(7) 0.0094(6) 0.0096(6) 0.0019(5) -0.0025(5) -0.0017(5)
C23 0.0173(8) 0.0089(6) 0.0129(7) 0.0018(5) -0.0016(6) -0.0015(6)
C24 0.0094(7) 0.0089(6) 0.0089(6) 0.0016(4) -0.0023(5) -0.0014(5)
C25 0.0129(7) 0.0090(6) 0.0106(6) 0.0010(5) -0.0026(5) -0.0020(5)
C26 0.0180(8) 0.0101(7) 0.0126(7) 0.0000(5) -0.0018(6) -0.0015(6)
C27 0.0177(8) 0.0118(7) 0.0118(7) -0.0012(5) -0.0028(6) -0.0016(6)
C28 0.0137(7) 0.0115(7) 0.0075(6) 0.0022(5) -0.0023(5) -0.0014(5)
C29 0.0113(7) 0.0097(6) 0.0069(6) 0.0009(4) -0.0014(5) -0.0009(5)
C30 0.0122(7) 0.0117(6) 0.0070(6) 0.0012(5) -0.0022(5) -0.0017(5)
C31 0.0155(8) 0.0124(7) 0.0101(6) 0.0022(5) -0.0028(5) -0.0010(6)
C32 0.0136(7) 0.0097(6) 0.0093(6) 0.0004(5) -0.0017(5) -0.0023(5)
C33 0.0166(8) 0.0117(7) 0.0102(7) 0.0028(5) -0.0025(5) -0.0016(6)
C34 0.0404(12) 0.0102(7) 0.0179(8) 0.0030(6) -0.0027(8) -0.0018(7)

loop_
_atom_type_symbol
_atom_type_description
_atom_type_scat_dispersion_real
_atom_type_scat_dispersion_imag
_atom_type_scat_source
C C 0.0033 0.0016 'International Tables Vol C Tables 4.2.6.8 and 6.1.1.4'
H H 0.0000 0.0000 'International Tables Vol C Tables 4.2.6.8 and 6.1.1.4'
N N 0.0061 0.0033 'International Tables Vol C Tables 4.2.6.8 and 6.1.1.4'
O O 0.0106 0.0060 'International Tables Vol C Tables 4.2.6.8 and 6.1.1.4'

loop_
_geom_angle_atom_site_label_1
_geom_angle_atom_site_label_2
_geom_angle_atom_site_label_3
_geom_angle
C11 O1 C14 123.85(13)
C16 O4 C17 115.07(14)
C3 N1 C2 119.98(14)
C3 N1 C1 120.94(15)
C2 N1 C1 119.08(15)
N1 C3 C5 122.21(15)
N1 C3 C4 119.97(15)
C5 C3 C4 117.82(15)
C6 C4 C3 120.97(15)
C7 C5 C3 121.59(15)
C4 C6 C8 121.74(15)
C5 C7 C8 119.68(14)
C5 C7 C12 122.79(15)
C8 C7 C12 117.52(14)
C6 C8 C9 121.41(15)
C6 C8 C7 118.20(15)
C9 C8 C7 120.39(15)
C10 C9 C8 121.76(15)
C9 C10 C11 118.03(15)
O1 C11 C12 121.60(15)
O1 C11 C10 114.67(14)
C12 C11 C10 123.73(15)
C11 C12 C13 116.46(14)
C11 C12 C7 118.55(14)
C13 C12 C7 124.99(14)
C15 C13 C12 122.09(15)
O2 C14 O1 115.10(15)
O2 C14 C15 129.22(17)
O1 C14 C15 115.67(14)
C13 C15 C14 120.34(15)
C13 C15 C16 117.41(14)
C14 C15 C16 122.26(14)
O3 C16 O4 122.68(16)
O3 C16 C15 122.87(15)
O4 C16 C15 114.44(14)
C28 O5 C31 123.77(13)
C33 O8 C34 114.94(14)
C20 N2 C19 119.78(14)
C20 N2 C18 120.96(15)
C19 N2 C18 119.25(15)
N2 C20 C22 122.28(15)
N2 C20 C21 119.96(15)
C22 C20 C21 117.76(15)
C23 C21 C20 120.86(15)
C20 C22 C24 121.78(15)
C21 C23 C25 121.87(15)
C22 C24 C25 119.39(15)
C22 C24 C29 122.80(14)
C25 C24 C29 117.81(14)
C23 C25 C26 121.33(15)
C23 C25 C24 118.34(14)
C26 C25 C24 120.33(15)
C27 C26 C25 121.56(15)
C26 C27 C28 118.10(15)
O5 C28 C29 121.42(15)
O5 C28 C27 114.65(14)
C29 C28 C27 123.93(15)
C28 C29 C30 116.53(14)
C28 C29 C24 118.27(14)
C30 C29 C24 125.21(14)
C32 C30 C29 122.20(14)
O6 C31 O5 114.91(15)
O6 C31 C32 129.34(16)
O5 C31 C32 115.75(14)
C30 C32 C31 120.33(15)
C30 C32 C33 117.33(14)
C31 C32 C33 122.34(15)
O7 C33 O8 122.75(16)
O7 C33 C32 123.06(16)
O8 C33 C32 114.18(14)

loop_
_geom_bond_atom_site_label_1
_geom_bond_atom_site_label_2
_geom_bond_distance
O1 C11 1.3586(19)
O1 C14 1.382(2)
O2 C14 1.208(2)
O3 C16 1.215(2)
O4 C16 1.337(2)
O4 C17 1.443(2)
N1 C3 1.364(2)
N1 C2 1.448(2)
N1 C1 1.460(2)
C3 C5 1.403(2)
C3 C4 1.433(2)
C4 C6 1.365(2)
C5 C7 1.401(2)
C6 C8 1.412(2)
C7 C8 1.430(2)
C7 C12 1.445(2)
C8 C9 1.414(2)
C9 C10 1.370(2)
C10 C11 1.396(2)
C11 C12 1.392(2)
C12 C13 1.429(2)
C13 C15 1.364(2)
C14 C15 1.455(2)
C15 C16 1.486(2)
O5 C28 1.362(2)
O5 C31 1.381(2)
O6 C31 1.211(2)
O7 C33 1.210(2)
O8 C33 1.340(2)
O8 C34 1.444(2)
N2 C20 1.363(2)
N2 C19 1.448(2)
N2 C18 1.460(2)
C20 C22 1.401(2)
C20 C21 1.433(2)
C21 C23 1.363(2)
C22 C24 1.404(2)
C23 C25 1.410(2)
C24 C25 1.427(2)
C24 C29 1.444(2)
C25 C26 1.416(2)
C26 C27 1.371(2)
C27 C28 1.393(2)
C28 C29 1.391(2)
C29 C30 1.426(2)
C30 C32 1.362(2)
C31 C32 1.451(2)
C32 C33 1.490(2)
